data_1512763
loop_
_publ_author_name
'John R. Miecznikowski'
'Jerry P. Jasinski'
'Matthew A. Lynn'
'Swapan S. Jain'
'Elizabeth E. Butrick'
'Anne Elise R. Drozdoski'
'Kerry A. Archer'
'Jason T. Panarra'

_publ_section_title
;
 Synthesis, characterization, density functional theory calculations, and
 activity of a thione-containing NNN-bound zinc pincer complex based on a
 bis-triazole precursor
;
_journal_name_full
;
Inorganica Chimica Acta
;
_journal_page_first 310
_journal_page_last 321
_journal_paper_doi 10.1016/j.ica.2012.07.009
_journal_volume 394
_journal_year 2013
_chemical_formula_sum 'C17 H23 Cl2 N7 S2 Zn'
_space_group_IT_number 14
_symmetry_cell_setting monoclinic
_symmetry_Int_Tables_number 14
_symmetry_space_group_name_Hall '-P 2ybc'
_symmetry_space_group_name_H-M 'P 1 21/c 1'
_cell_angle_alpha 90.00
_cell_angle_beta 113.159(5)
_cell_angle_gamma 90.00
_cell_formula_units_Z 4
_cell_length_a 11.3556(6)
_cell_length_b 21.8575(10)
_cell_length_c 10.3486(4)
_cell_volume 2361.6(2)
_cod_data_source_file ICA-2013-394-310-321.cif
_cod_data_source_block ade7a
_cod_original_cell_volume 2361.59
_cod_original_sg_symbol_H-M 'P 21/c'
_cod_database_code 1512763

loop_
_symmetry_equiv_pos_site_id
_symmetry_equiv_pos_as_xyz
1 x,y,z
2 -x,1/2+y,1/2-z
3 -x,-y,-z
4 x,1/2-y,1/2+z

loop_
_atom_site_label
_atom_site_type_symbol
_atom_site_fract_x
_atom_site_fract_y
_atom_site_fract_z
_atom_site_U_iso_or_equiv
Zn1 Zn 0.44390(5) 0.16971(2) 0.49956(4) 0.02
Cl1 Cl 0.54587(12) 0.26171(5) 0.55024(12) 0.02
Cl2 Cl 0.25127(9) 0.15995(4) 0.52267(10) 0.02
S1 S 0.38371(12) 0.07229(5) -0.04673(10) 0.02
S2 S 0.82656(12) -0.00065(6) 0.85587(12) 0.02
N1 N 0.5360(3) 0.09318(15) 0.4442(3) 0.02
N2 N 0.4177(3) 0.11861(15) 0.2141(3) 0.02
N3 N 0.3701(4) 0.16506(16) 0.2689(3) 0.02
N4 N 0.2752(3) 0.16493(16) 0.0383(3) 0.02
N5 N 0.6392(3) 0.07676(16) 0.6810(3) 0.02
N6 N 0.5655(3) 0.12499(17) 0.6928(3) 0.02
N7 N 0.6887(3) 0.09150(17) 0.9018(3) 0.02
C1 C 0.5082(4) 0.07914(18) 0.3098(4) 0.02
C2 C 0.5625(4) 0.0299(2) 0.2690(4) 0.02
H2 H 0.5407 0.0208 0.1725 0.02
C3 C 0.6495(4) -0.0053(2) 0.3739(4) 0.02
H3 H 0.6894 -0.0391 0.3497 0.02
C4 C 0.6794(4) 0.0081(2) 0.5149(4) 0.02
H4 H 0.7380 -0.0163 0.5879 0.02
C5 C 0.6205(4) 0.05803(19) 0.5438(4) 0.02
C6 C 0.3610(4) 0.11725(18) 0.0699(4) 0.02
C7 C 0.2851(4) 0.1922(2) 0.1594(4) 0.02
H7 H 0.2364 0.2268 0.1643 0.02
C8 C 0.7194(4) 0.0546(2) 0.8114(4) 0.02
C9 C 0.5980(4) 0.1324(2) 0.8266(4) 0.02
H9 H 0.5628 0.1627 0.8668 0.02
C10 C 0.7460(4) 0.0867(2) 1.0559(4) 0.02
H10A H 0.7670 0.0433 1.0824 0.02
H10B H 0.6822 0.0999 1.0934 0.02
C11 C 0.8652(6) 0.1246(3) 1.1226(5) 0.02
H11A H 0.8476 0.1672 1.0879 0.02
H11B H 0.9337 0.1081 1.0959 0.02
C12 C 0.9106(7) 0.1240(4) 1.2840(6) 0.02
H12A H 0.9829 0.1529 1.3252 0.02
H12B H 0.8399 0.1382 1.3097 0.02
C13 C 0.9527(6) 0.0610(4) 1.3455(6) 0.02
H13A H 0.8789 0.0333 1.3137 0.02
H13B H 0.9884 0.0635 1.4484 0.02
H13C H 1.0182 0.0454 1.3144 0.02
C14 C 0.1926(5) 0.1835(3) -0.1036(4) 0.02
H14A H 0.1897 0.2288 -0.1056 0.02
H14B H 0.2343 0.1705 -0.1670 0.02
C15 C 0.0683(10) 0.1626(7) -0.1599(11) 0.02
H15A H 0.0251 0.1744 -0.0971 0.02
H15B H 0.0690 0.1174 -0.1643 0.02
C16 C -0.0091(9) 0.1882(7) -0.3092(10) 0.02
H16A H 0.0353 0.2247 -0.3247 0.02
H16B H -0.0119 0.1570 -0.3797 0.02
C17 C -0.100(4) 0.200(2) -0.324(4) 0.02
H17A H -0.1608 0.1772 -0.4041 0.02
H17B H -0.1125 0.2439 -0.3422 0.02
H17C H -0.1151 0.1898 -0.2392 0.02
C15A C 0.0647(18) 0.1312(11) -0.1488(19) 0.02
H15C H 0.0982 0.0889 -0.1354 0.02
H15D H 0.0176 0.1375 -0.0872 0.02
C16A C -0.0268(16) 0.1410(10) -0.3044(15) 0.02
H16C H 0.0222 0.1687 -0.3405 0.02
H16D H -0.0259 0.1008 -0.3481 0.02
C17A C -0.1421(14) 0.1590(14) -0.3686(17) 0.02
H17D H -0.2008 0.1270 -0.3645 0.02
H17E H -0.1580 0.1677 -0.4669 0.02
H17F H -0.1560 0.1962 -0.3236 0.02
